data_4321572
loop_
_publ_author_name
'Li Xu'
'Slavi C. Sevov'

_publ_section_title
;
 Heteroatomic Deltahedral Clusters of Main-Group Elements: Synthesis and
 Structure of the Zintl Ions [In4Bi5]3-, [InBi3]2-, and [GaBi3]2-
;
_journal_name_full 'Inorganic Chemistry'
_journal_page_first 5383
_journal_page_last 5389
_journal_paper_doi 10.1021/ic000925f
_journal_volume 39
_journal_year 2000
_chemical_formula_moiety (Na-crypt)3[In4Bi5]
_chemical_formula_sum 'C54 H108 Bi5 In4 N6 Na3 O18'
_chemical_formula_weight 2702.61
_chemical_name_common (Na-crypt)3[In4Bi5]
_chemical_name_systematic
;
 ?
;
_space_group_IT_number 14
_symmetry_cell_setting monoclinic
_symmetry_space_group_name_Hall '-P 2yn'
_symmetry_space_group_name_H-M 'P 1 21/n 1'
_atom_sites_solution_hydrogens geom
_atom_sites_solution_primary direct
_atom_sites_solution_secondary difmap
_audit_creation_method SHELXL-97
_cell_angle_alpha 90.00
_cell_angle_beta 106.00(3)
_cell_angle_gamma 90.00
_cell_formula_units_Z 4
_cell_length_a 23.572(6)
_cell_length_b 15.042(4)
_cell_length_c 24.071(4)
_cell_measurement_reflns_used 25
_cell_measurement_temperature 293(2)
_cell_measurement_theta_max 12
_cell_measurement_theta_min 10
_cell_volume 8204(4)
_computing_cell_refinement CAD4_(Enraf-Nonius,_1977)
_computing_data_collection CAD4_(Enraf-Nonius,_1977)
_computing_data_reduction SDS_Package_(Enraf-Nonius,_1985)
_computing_molecular_graphics 'SHELXTL (Siemens, 1994)'
_computing_publication_material 'SHELXTL (Siemens, 1994)'
_computing_structure_refinement 'SHELXL-97 (Sheldrick, 1997)'
_computing_structure_solution 'SHELXS-97 (Sheldrick, 1990)'
_diffrn_ambient_temperature 293(2)
_diffrn_measured_fraction_theta_full 0.996
_diffrn_measured_fraction_theta_max 0.996
_diffrn_measurement_device_type Enraf_Nonius_CAD4
_diffrn_measurement_method omega-2theta
_diffrn_radiation_monochromator graphite
_diffrn_radiation_source 'fine-focus sealed tube'
_diffrn_radiation_type MoK\a
_diffrn_radiation_wavelength 0.71073
_diffrn_reflns_av_R_equivalents 0.0453
_diffrn_reflns_av_sigmaI/netI 0.1058
_diffrn_reflns_limit_h_max 22
_diffrn_reflns_limit_h_min 0
_diffrn_reflns_limit_k_max 14
_diffrn_reflns_limit_k_min 0
_diffrn_reflns_limit_l_max 22
_diffrn_reflns_limit_l_min -23
_diffrn_reflns_number 7866
_diffrn_reflns_theta_full 19.99
_diffrn_reflns_theta_max 19.99
_diffrn_reflns_theta_min 2.14
_diffrn_standards_decay_% 51
_diffrn_standards_interval_count 200
_diffrn_standards_interval_time 120
_diffrn_standards_number 3
_exptl_absorpt_coefficient_mu 11.860
_exptl_absorpt_correction_T_max 0.9988
_exptl_absorpt_correction_T_min 0.3724
_exptl_absorpt_correction_type psi-scan
_exptl_absorpt_process_details 'average of four psi-scan reflections'
_exptl_crystal_colour brown-black
_exptl_crystal_density_diffrn 2.188
_exptl_crystal_density_method 'not measured'
_exptl_crystal_description rod
_exptl_crystal_F_000 5048
_exptl_crystal_size_max 0.40
_exptl_crystal_size_mid 0.15
_exptl_crystal_size_min 0.10
_refine_diff_density_max 3.471
_refine_diff_density_min -2.448
_refine_diff_density_rms 0.281
_refine_ls_extinction_method none
_refine_ls_goodness_of_fit_ref 1.380
_refine_ls_hydrogen_treatment mixed
_refine_ls_matrix_type full
_refine_ls_number_parameters 541
_refine_ls_number_reflns 7622
_refine_ls_number_restraints 7
_refine_ls_restrained_S_all 1.380
_refine_ls_R_factor_all 0.1921
_refine_ls_R_factor_gt 0.1029
_refine_ls_shift/su_max 0.260
_refine_ls_shift/su_mean 0.014
_refine_ls_structure_factor_coef Fsqd
_refine_ls_weighting_details 'calc w=1/[\s^2^(Fo^2^)+(0.1000P)^2^+0.0000P] where P=(Fo^2^+2Fc^2^)/3'
_refine_ls_weighting_scheme calc
_refine_ls_wR_factor_gt 0.2313
_refine_ls_wR_factor_ref 0.2644
_reflns_number_gt 3976
_reflns_number_total 7622
_reflns_threshold_expression >2sigma(I)
_cod_data_source_file ic000925f_2.cif
_cod_data_source_block compound4
_cod_original_cell_volume 8204(3)
_cod_database_code 4321572

loop_
_symmetry_equiv_pos_as_xyz
'x, y, z'
'-x+1/2, y+1/2, -z+1/2'
'-x, -y, -z'
'x-1/2, -y-1/2, z-1/2'

loop_
_atom_site_label
_atom_site_type_symbol
_atom_site_fract_x
_atom_site_fract_y
_atom_site_fract_z
_atom_site_U_iso_or_equiv
_atom_site_adp_type
_atom_site_occupancy
_atom_site_symmetry_multiplicity
_atom_site_calc_flag
_atom_site_refinement_flags
_atom_site_disorder_assembly
_atom_site_disorder_group
Bi1 Bi 0.83201(9) 0.83422(13) 0.53957(8) 0.0885(7) Uani 1 1 d . . .
In2 In 0.88668(12) 0.6878(2) 0.62311(13) 0.0791(11) Uani 1 1 d . . .
In3 In 0.84289(16) 0.6870(2) 0.45811(14) 0.1015(13) Uani 1 1 d . . .
In4 In 0.71420(14) 0.7812(2) 0.46004(13) 0.0849(11) Uani 1 1 d . . .
In5 In 0.75888(18) 0.7804(2) 0.61857(15) 0.0989(13) Uani 1 1 d . . .
Bi6 Bi 0.84409(9) 0.52694(15) 0.54013(8) 0.1060(8) Uani 1 1 d . . .
Bi7 Bi 0.73028(10) 0.58045(14) 0.44695(8) 0.1072(8) Uani 1 1 d . . .
Bi8 Bi 0.67471(8) 0.64575(16) 0.53918(8) 0.1062(9) Uani 1 1 d . . .
Bi9 Bi 0.78145(10) 0.57859(14) 0.63040(8) 0.1030(8) Uani 1 1 d . . .
Na1 Na 1.1525(6) 0.8106(9) 0.6359(6) 0.065(4) Uani 1 1 d . . .
Na2 Na 0.4020(6) 0.7989(10) 0.4281(6) 0.070(5) Uani 1 1 d . . .
Na3 Na 0.9686(7) 1.1626(10) 0.7274(5) 0.072(5) Uani 1 1 d . . .
N1 N 1.197(2) 0.979(3) 0.6479(19) 0.137(18) Uani 1 1 d . . .
N2 N 1.1091(16) 0.635(3) 0.6415(13) 0.096(13) Uani 1 1 d . . .
N3 N 0.3421(18) 0.911(4) 0.3337(19) 0.139(17) Uani 1 1 d D . .
N4 N 0.451(3) 0.679(4) 0.523(2) 0.21(3) Uani 1 1 d . . .
N5 N 1.0109(17) 1.334(2) 0.6969(19) 0.110(14) Uani 1 1 d . . .
N6 N 0.953(3) 0.980(4) 0.7575(19) 0.22(3) Uani 1 1 d D . .
O11 O 1.2201(11) 0.694(2) 0.6266(11) 0.090(10) Uani 1 1 d . . .
O12 O 1.2044(15) 0.842(2) 0.5619(14) 0.111(11) Uani 1 1 d . . .
O13 O 1.0605(13) 0.769(2) 0.5514(11) 0.098(10) Uani 1 1 d . . .
O14 O 1.0778(18) 0.929(2) 0.6092(19) 0.137(15) Uani 1 1 d . . .
O15 O 1.1233(15) 0.774(2) 0.7289(11) 0.110(12) Uani 1 1 d . . .
O16 O 1.2347(17) 0.840(3) 0.7307(13) 0.134(14) Uani 1 1 d . . .
O21 O 0.4780(14) 0.697(3) 0.4048(15) 0.132(13) Uani 1 1 d . . .
O22 O 0.4739(18) 0.878(3) 0.373(2) 0.181(18) Uani 1 1 d . . .
O23 O 0.3324(14) 0.700(3) 0.4682(14) 0.121(13) Uani 1 1 d . . .
O24 O 0.326(3) 0.698(3) 0.3575(18) 0.22(3) Uani 1 1 d . . .
O25 O 0.4599(19) 0.885(4) 0.5218(18) 0.20(2) Uani 1 1 d D . .
O26 O 0.356(2) 0.932(4) 0.4581(17) 0.27(4) Uani 1 1 d . . .
O31 O 0.904(3) 1.294(4) 0.7391(17) 0.26(3) Uani 1 1 d . . .
O32 O 0.9154(15) 1.149(3) 0.8031(16) 0.146(15) Uani 1 1 d . . .
O33 O 0.9702(16) 1.182(3) 0.6237(13) 0.129(13) Uani 1 1 d . . .
O34 O 0.8789(17) 1.111(4) 0.6472(16) 0.19(2) Uani 1 1 d . . .
O35 O 1.0671(17) 1.221(3) 0.7931(15) 0.161(17) Uani 1 1 d . . .
O36 O 1.067(3) 1.065(3) 0.772(3) 0.36(6) Uani 1 1 d D . .
C11A C 1.153(2) 0.574(3) 0.6267(19) 0.109(16) Uiso 1 1 d . . .
H1A H 1.1508 0.5158 0.6433 0.131 Uiso 1 1 calc R . .
H1B H 1.1439 0.5674 0.5851 0.131 Uiso 1 1 calc R . .
C11B C 1.2116(18) 0.609(3) 0.6487(17) 0.080(13) Uiso 1 1 d . . .
H2A H 1.2207 0.6132 0.6904 0.096 Uiso 1 1 calc R . .
H2B H 1.2394 0.5677 0.6397 0.096 Uiso 1 1 calc R . .
C12A C 1.226(2) 0.700(3) 0.5690(18) 0.098(15) Uiso 1 1 d . . .
H3A H 1.2520 0.6516 0.5638 0.118 Uiso 1 1 calc R . .
H3B H 1.1880 0.6897 0.5420 0.118 Uiso 1 1 calc R . .
C12B C 1.248(2) 0.776(3) 0.5546(19) 0.100(15) Uiso 1 1 d . . .
H4A H 1.2504 0.7744 0.5150 0.120 Uiso 1 1 calc R . .
H4B H 1.2870 0.7883 0.5801 0.120 Uiso 1 1 calc R . .
C13A C 1.229(3) 0.927(5) 0.569(3) 0.16(2) Uiso 1 1 d . . .
H5A H 1.2715 0.9198 0.5838 0.189 Uiso 1 1 calc R . .
H5B H 1.2219 0.9525 0.5303 0.189 Uiso 1 1 calc R . .
C13B C 1.212(3) 0.984(5) 0.601(3) 0.20(3) Uiso 1 1 d . . .
H6A H 1.2428 1.0285 0.6094 0.238 Uiso 1 1 calc R . .
H6B H 1.1781 1.0126 0.5748 0.238 Uiso 1 1 calc R . .
C14A C 1.048(3) 0.632(4) 0.600(2) 0.17(2) Uiso 1 1 d . . .
H7A H 1.0356 0.5707 0.5928 0.198 Uiso 1 1 calc R . .
H7B H 1.0204 0.6619 0.6173 0.198 Uiso 1 1 calc R . .
C14B C 1.050(3) 0.677(4) 0.546(2) 0.14(2) Uiso 1 1 d . . .
H8A H 1.0803 0.6494 0.5315 0.166 Uiso 1 1 calc R . .
H8B H 1.0123 0.6671 0.5171 0.166 Uiso 1 1 calc R . .
C15A C 1.012(2) 0.818(3) 0.560(2) 0.102(15) Uiso 1 1 d . . .
H9A H 1.0036 0.7996 0.5953 0.122 Uiso 1 1 calc R . .
H9B H 0.9771 0.8074 0.5280 0.122 Uiso 1 1 calc R . .
C15B C 1.028(3) 0.915(4) 0.563(2) 0.13(2) Uiso 1 1 d . . .
H10A H 1.0358 0.9331 0.5270 0.161 Uiso 1 1 calc R . .
H10B H 0.9951 0.9500 0.5679 0.161 Uiso 1 1 calc R . .
C16A C 1.083(3) 1.006(5) 0.611(3) 0.18(3) Uiso 1 1 d . . .
H11A H 1.0534 1.0318 0.6278 0.210 Uiso 1 1 calc R . .
H11B H 1.0769 1.0299 0.5727 0.210 Uiso 1 1 calc R . .
C16B C 1.137(3) 1.028(5) 0.644(3) 0.16(2) Uiso 1 1 d . . .
H12A H 1.1341 1.0292 0.6835 0.197 Uiso 1 1 calc R . .
H12B H 1.1432 1.0889 0.6342 0.197 Uiso 1 1 calc R . .
C17A C 1.103(2) 0.623(3) 0.6963(19) 0.110(16) Uiso 1 1 d . . .
H13A H 1.1410 0.6042 0.7213 0.133 Uiso 1 1 calc R . .
H13B H 1.0757 0.5738 0.6948 0.133 Uiso 1 1 calc R . .
C17B C 1.081(2) 0.705(4) 0.726(2) 0.13(2) Uiso 1 1 d . . .
H14A H 1.0421 0.7237 0.7026 0.157 Uiso 1 1 calc R . .
H14B H 1.0782 0.6891 0.7640 0.157 Uiso 1 1 calc R . .
C18A C 1.174(3) 0.769(4) 0.777(2) 0.14(2) Uiso 1 1 d . . .
H01A H 1.1630 0.7695 0.8129 0.170 Uiso 1 1 calc R . .
H01A H 1.1958 0.7146 0.7755 0.170 Uiso 1 1 calc R . .
C18B C 1.210(3) 0.842(5) 0.775(3) 0.18(3) Uiso 1 1 d . . .
H02A H 1.1869 0.8960 0.7727 0.211 Uiso 1 1 calc R . .
H02A H 1.2415 0.8448 0.8113 0.211 Uiso 1 1 calc R . .
C19A C 1.252(5) 0.922(7) 0.735(4) 0.27(6) Uiso 1 1 d . . .
H03A H 1.2399 0.9456 0.7672 0.327 Uiso 1 1 calc R . .
H03A H 1.2951 0.9178 0.7486 0.327 Uiso 1 1 calc R . .
C19B C 1.243(4) 0.978(6) 0.701(4) 0.22(4) Uiso 1 1 d . . .
H04A H 1.2798 0.9855 0.6903 0.270 Uiso 1 1 calc R . .
H04A H 1.2383 1.0313 0.7216 0.270 Uiso 1 1 calc R . .
C21A C 0.491(3) 0.641(5) 0.506(3) 0.18(3) Uiso 1 1 d . . .
H14A H 0.4954 0.5815 0.5220 0.217 Uiso 1 1 calc R . .
H14B H 0.5278 0.6719 0.5236 0.217 Uiso 1 1 calc R . .
C21B C 0.489(3) 0.631(5) 0.444(3) 0.20(3) Uiso 1 1 d D . .
H16A H 0.5263 0.6049 0.4432 0.240 Uiso 1 1 calc R . .
H16B H 0.4591 0.5855 0.4289 0.240 Uiso 1 1 calc R . .
C22A C 0.530(3) 0.743(5) 0.405(3) 0.21(3) Uiso 1 1 d D . .
H17A H 0.5446 0.7746 0.4415 0.255 Uiso 1 1 calc R . .
H17B H 0.5597 0.7026 0.4002 0.255 Uiso 1 1 calc R . .
C22B C 0.515(3) 0.803(5) 0.360(3) 0.18(3) Uiso 1 1 d . . .
H18A H 0.4945 0.7719 0.3248 0.211 Uiso 1 1 calc R . .
H18B H 0.5505 0.8290 0.3543 0.211 Uiso 1 1 calc R . .
C23A C 0.385(4) 0.915(7) 0.302(3) 0.29(5) Uiso 1 1 d D . .
H19A H 0.3902 0.8566 0.2882 0.343 Uiso 1 1 calc R . .
H19B H 0.3702 0.9540 0.2692 0.343 Uiso 1 1 calc R . .
C23B C 0.436(2) 0.945(5) 0.334(3) 0.22(4) Uiso 1 1 d D . .
H20A H 0.4291 0.9948 0.3568 0.264 Uiso 1 1 calc R . .
H20B H 0.4576 0.9683 0.3076 0.264 Uiso 1 1 calc R . .
C24A C 0.475(3) 0.741(4) 0.563(2) 0.14(2) Uiso 1 1 d . . .
H21A H 0.5060 0.7104 0.5909 0.169 Uiso 1 1 calc R . .
H21B H 0.4442 0.7522 0.5822 0.169 Uiso 1 1 calc R . .
C24B C 0.498(4) 0.827(6) 0.556(3) 0.21(4) Uiso 1 1 d . . .
H22A H 0.5137 0.8537 0.5934 0.250 Uiso 1 1 calc R . .
H22B H 0.5312 0.8189 0.5392 0.250 Uiso 1 1 calc R . .
C25A C 0.417(5) 0.930(8) 0.540(4) 0.29(6) Uiso 1 1 d . . .
H23A H 0.3927 0.8867 0.5524 0.343 Uiso 1 1 calc R . .
H23B H 0.4371 0.9649 0.5741 0.343 Uiso 1 1 calc R . .
C25B C 0.384(3) 0.982(5) 0.503(4) 0.20(3) Uiso 1 1 d D . .
H24A H 0.4076 1.0269 0.4903 0.245 Uiso 1 1 calc R . .
H24B H 0.3559 1.0118 0.5190 0.245 Uiso 1 1 calc R . .
C26A C 0.322(2) 0.973(4) 0.363(2) 0.119(19) Uiso 1 1 d D . .
H25A H 0.3504 1.0218 0.3705 0.143 Uiso 1 1 calc R . .
H25B H 0.2854 0.9956 0.3385 0.143 Uiso 1 1 calc R . .
C26B C 0.315(4) 0.948(6) 0.409(4) 0.26(4) Uiso 1 1 d . . .
H26A H 0.2921 0.8932 0.4004 0.308 Uiso 1 1 calc R . .
H26B H 0.2885 0.9914 0.4188 0.308 Uiso 1 1 calc R . .
C27A C 0.415(4) 0.609(6) 0.522(4) 0.23(4) Uiso 1 1 d . . .
H27A H 0.4084 0.5740 0.4865 0.272 Uiso 1 1 calc R . .
H27B H 0.4280 0.5708 0.5553 0.272 Uiso 1 1 calc R . .
C27B C 0.368(3) 0.658(5) 0.523(3) 0.18(3) Uiso 1 1 d . . .
H28A H 0.3818 0.7048 0.5508 0.220 Uiso 1 1 calc R . .
H28B H 0.3419 0.6203 0.5374 0.220 Uiso 1 1 calc R . .
C28A C 0.306(3) 0.642(4) 0.432(3) 0.15(2) Uiso 1 1 d . . .
H29A H 0.2774 0.6108 0.4470 0.176 Uiso 1 1 calc R . .
H29B H 0.3339 0.5997 0.4251 0.176 Uiso 1 1 calc R . .
C28B C 0.275(3) 0.685(5) 0.378(3) 0.20(4) Uiso 1 1 d . . .
H30A H 0.2462 0.6470 0.3526 0.241 Uiso 1 1 calc R . .
H30B H 0.2572 0.7413 0.3835 0.241 Uiso 1 1 calc R . .
C29A C 0.315(4) 0.750(6) 0.306(3) 0.24(4) Uiso 1 1 d . . .
H31A H 0.3503 0.7441 0.2921 0.282 Uiso 1 1 calc R . .
H31B H 0.2832 0.7223 0.2771 0.282 Uiso 1 1 calc R . .
C29B C 0.302(3) 0.845(5) 0.305(3) 0.18(3) Uiso 1 1 d . . .
H32A H 0.2893 0.8628 0.2649 0.219 Uiso 1 1 calc R . .
H32B H 0.2677 0.8509 0.3199 0.219 Uiso 1 1 calc R . .
C31A C 1.052(2) 0.980(6) 0.773(3) 0.23(4) Uiso 1 1 d D . .
H33A H 1.0499 0.9658 0.8114 0.279 Uiso 1 1 calc R . .
H33B H 1.0831 0.9438 0.7652 0.279 Uiso 1 1 calc R . .
C31B C 1.002(3) 0.954(5) 0.737(3) 0.20(3) Uiso 1 1 d D . .
H34A H 1.0023 0.8902 0.7321 0.241 Uiso 1 1 calc R . .
H34B H 0.9982 0.9810 0.6991 0.241 Uiso 1 1 calc R . .
C32A C 1.114(3) 1.175(4) 0.788(2) 0.14(2) Uiso 1 1 d . . .
H35A H 1.1497 1.2089 0.8039 0.170 Uiso 1 1 calc R . .
H35B H 1.1104 1.1643 0.7473 0.170 Uiso 1 1 calc R . .
C32B C 1.116(5) 1.083(8) 0.822(6) 0.44(10) Uiso 1 1 d D . .
H36A H 1.1514 1.0470 0.8244 0.523 Uiso 1 1 calc R . .
H36B H 1.1066 1.0862 0.8581 0.523 Uiso 1 1 calc R . .
C33A C 1.069(3) 1.322(4) 0.791(3) 0.17(3) Uiso 1 1 d . . .
H37A H 1.1055 1.3436 0.8172 0.202 Uiso 1 1 calc R . .
H37B H 1.0362 1.3467 0.8033 0.202 Uiso 1 1 calc R . .
C33B C 1.065(3) 1.349(4) 0.726(3) 0.16(3) Uiso 1 1 d . . .
H38A H 1.0744 1.4112 0.7241 0.197 Uiso 1 1 calc R . .
H38B H 1.0915 1.3135 0.7114 0.197 Uiso 1 1 calc R . .
C34A C 0.856(3) 1.027(5) 0.667(3) 0.20(3) Uiso 1 1 d . . .
H39A H 0.8382 0.9919 0.6330 0.245 Uiso 1 1 calc R . .
H39B H 0.8234 1.0447 0.6829 0.245 Uiso 1 1 calc R . .
C34B C 0.895(3) 0.965(5) 0.711(3) 0.21(3) Uiso 1 1 d . . .
H40A H 0.9032 0.9166 0.6880 0.251 Uiso 1 1 calc R . .
H40B H 0.8686 0.9402 0.7320 0.251 Uiso 1 1 calc R . .
C35A C 0.898(3) 1.083(5) 0.603(3) 0.20(3) Uiso 1 1 d . . .
H41A H 0.8673 1.0531 0.5739 0.240 Uiso 1 1 calc R . .
H41B H 0.9320 1.0441 0.6158 0.240 Uiso 1 1 calc R . .
C35B C 0.914(3) 1.170(4) 0.582(2) 0.15(2) Uiso 1 1 d . . .
H42A H 0.9178 1.1658 0.5431 0.174 Uiso 1 1 calc R . .
H42B H 0.8864 1.2161 0.5844 0.174 Uiso 1 1 calc R . .
C36A C 1.014(2) 1.248(4) 0.618(2) 0.14(2) Uiso 1 1 d . . .
H43A H 1.0524 1.2334 0.6441 0.162 Uiso 1 1 calc R . .
H43B H 1.0170 1.2501 0.5791 0.162 Uiso 1 1 calc R . .
C36B C 0.993(3) 1.331(4) 0.634(3) 0.17(3) Uiso 1 1 d . . .
H44A H 0.9502 1.3346 0.6200 0.205 Uiso 1 1 calc R . .
H44B H 1.0099 1.3805 0.6186 0.205 Uiso 1 1 calc R . .
C37A C 0.933(3) 0.999(5) 0.801(3) 0.18(3) Uiso 1 1 d . . .
H45A H 0.9297 0.9410 0.8182 0.220 Uiso 1 1 calc R . .
H45B H 0.9660 1.0276 0.8282 0.220 Uiso 1 1 calc R . .
C37B C 0.890(3) 1.039(5) 0.808(3) 0.19(3) Uiso 1 1 d . . .
H46A H 0.8844 1.0269 0.8458 0.231 Uiso 1 1 calc R . .
H46B H 0.8547 1.0256 0.7781 0.231 Uiso 1 1 calc R . .
C38A C 0.877(2) 1.206(4) 0.801(2) 0.105(16) Uiso 1 1 d . . .
H47A H 0.8830 1.2246 0.8411 0.125 Uiso 1 1 calc R . .
H47B H 0.8401 1.1751 0.7901 0.125 Uiso 1 1 calc R . .
C38B C 0.868(3) 1.287(4) 0.768(3) 0.16(2) Uiso 1 1 d . . .
H48A H 0.8278 1.2874 0.7429 0.190 Uiso 1 1 calc R . .
H48B H 0.8717 1.3375 0.7944 0.190 Uiso 1 1 calc R . .
C39A C 0.908(2) 1.367(4) 0.701(3) 0.15(2) Uiso 1 1 d . . .
H49A H 0.8856 1.4173 0.7095 0.181 Uiso 1 1 calc R . .
H49B H 0.8895 1.3492 0.6615 0.181 Uiso 1 1 calc R . .
C39B C 0.968(3) 1.397(5) 0.705(3) 0.17(3) Uiso 1 1 d . . .
H50A H 0.9658 1.4447 0.6775 0.209 Uiso 1 1 calc R . .
H50B H 0.9841 1.4233 0.7434 0.209 Uiso 1 1 calc R . .

loop_
_atom_site_aniso_label
_atom_site_aniso_U_11
_atom_site_aniso_U_22
_atom_site_aniso_U_33
_atom_site_aniso_U_23
_atom_site_aniso_U_13
_atom_site_aniso_U_12
Bi1 0.1059(15) 0.0651(15) 0.0938(13) -0.0009(11) 0.0264(11) -0.0231(12)
In2 0.0502(19) 0.082(3) 0.092(2) 0.009(2) -0.0011(16) -0.0159(19)
In3 0.121(3) 0.110(3) 0.104(2) -0.035(2) 0.083(2) -0.043(3)
In4 0.088(2) 0.045(2) 0.100(2) 0.021(2) -0.0106(19) -0.003(2)
In5 0.161(3) 0.052(2) 0.113(3) -0.020(2) 0.087(3) 0.006(2)
Bi6 0.1295(18) 0.0944(18) 0.0886(13) -0.0121(13) 0.0206(12) 0.0506(15)
Bi7 0.1231(18) 0.0820(17) 0.1063(15) -0.0212(13) 0.0147(13) -0.0146(15)
Bi8 0.0656(12) 0.159(2) 0.0999(14) 0.0231(14) 0.0321(10) 0.0036(14)
Bi9 0.1258(18) 0.0897(18) 0.0967(14) 0.0157(13) 0.0360(12) -0.0030(15)
Na1 0.082(11) 0.047(11) 0.070(9) 0.006(8) 0.028(8) 0.006(9)
Na2 0.070(10) 0.066(13) 0.076(10) -0.020(9) 0.021(8) -0.025(9)
Na3 0.090(11) 0.076(13) 0.056(8) -0.002(9) 0.030(8) 0.007(10)
N1 0.21(5) 0.13(4) 0.09(3) 0.00(3) 0.09(4) -0.03(4)
N2 0.11(3) 0.14(4) 0.06(2) 0.00(2) 0.04(2) 0.01(3)
N3 0.10(4) 0.17(5) 0.12(3) -0.01(4) -0.02(3) 0.03(4)
N4 0.16(5) 0.23(7) 0.14(4) -0.12(5) -0.11(4) 0.11(5)
N5 0.08(3) 0.06(3) 0.16(4) -0.02(3) -0.01(3) 0.02(3)
N6 0.34(7) 0.28(7) 0.13(4) -0.11(4) 0.19(5) -0.22(6)
O11 0.08(2) 0.12(3) 0.075(18) -0.010(19) 0.034(15) 0.00(2)
O12 0.15(3) 0.07(2) 0.15(3) 0.00(2) 0.09(2) 0.00(2)
O13 0.11(3) 0.09(3) 0.09(2) 0.008(19) 0.023(18) 0.03(2)
O14 0.16(4) 0.03(2) 0.23(4) 0.02(3) 0.07(3) 0.02(2)
O15 0.13(3) 0.14(3) 0.063(18) 0.04(2) 0.031(19) 0.05(3)
O16 0.16(3) 0.16(4) 0.08(2) -0.03(2) 0.02(2) -0.02(3)
O21 0.11(3) 0.16(4) 0.14(3) -0.02(3) 0.06(2) -0.02(3)
O22 0.12(3) 0.17(4) 0.26(5) 0.00(4) 0.06(3) -0.07(3)
O23 0.10(2) 0.18(4) 0.10(2) -0.04(3) 0.035(19) -0.01(3)
O24 0.31(7) 0.19(5) 0.12(3) 0.02(3) -0.02(4) 0.13(5)
O25 0.15(4) 0.24(6) 0.17(4) -0.02(4) -0.02(3) -0.04(4)
O26 0.24(5) 0.43(9) 0.09(3) -0.12(4) -0.03(3) 0.16(6)
O31 0.40(8) 0.30(7) 0.14(3) 0.12(4) 0.16(5) 0.18(6)
O32 0.11(3) 0.16(4) 0.19(3) -0.06(3) 0.08(3) 0.03(3)
O33 0.15(3) 0.16(4) 0.09(2) 0.00(2) 0.05(2) -0.03(3)
O34 0.15(4) 0.29(6) 0.14(3) 0.01(4) 0.06(3) -0.08(4)
O35 0.13(3) 0.21(5) 0.14(3) -0.01(3) 0.03(2) 0.07(3)
O36 0.47(10) 0.09(4) 0.71(16) 0.18(6) 0.48(12) 0.17(5)

loop_
_atom_type_symbol
_atom_type_description
_atom_type_scat_dispersion_real
_atom_type_scat_dispersion_imag
_atom_type_scat_source
C C 0.0033 0.0016 'International Tables Vol C Tables 4.2.6.8 and 6.1.1.4'
H H 0.0000 0.0000 'International Tables Vol C Tables 4.2.6.8 and 6.1.1.4'
N N 0.0061 0.0033 'International Tables Vol C Tables 4.2.6.8 and 6.1.1.4'
O O 0.0106 0.0060 'International Tables Vol C Tables 4.2.6.8 and 6.1.1.4'
Na Na 0.0362 0.0249 'International Tables Vol C Tables 4.2.6.8 and 6.1.1.4'
In In -0.7276 1.3100 'International Tables Vol C Tables 4.2.6.8 and 6.1.1.4'
Bi Bi -4.1077 10.2566 'International Tables Vol C Tables 4.2.6.8 and 6.1.1.4'

loop_
_geom_angle_atom_site_label_1
_geom_angle_atom_site_label_2
_geom_angle_atom_site_label_3
_geom_angle
_geom_angle_site_symmetry_1
_geom_angle_site_symmetry_3
_geom_angle_publ_flag
In5 Bi1 In4 75.05(11) . . ?
In5 Bi1 In3 112.31(10) . . ?
In4 Bi1 In3 67.73(11) . . ?
In5 Bi1 In2 66.22(10) . . ?
In4 Bi1 In2 112.27(10) . . ?
In3 Bi1 In2 78.47(11) . . ?
Bi9 In2 Bi1 103.22(10) . . ?
Bi9 In2 Bi6 59.42(8) . . ?
Bi1 In2 Bi6 97.83(10) . . ?
Bi9 In2 In5 58.24(9) . . ?
Bi1 In2 In5 56.70(9) . . ?
Bi6 In2 In5 100.19(11) . . ?
Bi1 In3 Bi7 102.43(10) . . ?
Bi1 In3 Bi6 98.24(9) . . ?
Bi7 In3 Bi6 60.28(9) . . ?
Bi1 In3 In4 56.11(9) . . ?
Bi7 In3 In4 56.99(9) . . ?
Bi6 In3 In4 99.67(10) . . ?
Bi1 In4 Bi7 101.97(11) . . ?
Bi1 In4 Bi8 99.42(10) . . ?
Bi7 In4 Bi8 58.91(8) . . ?
Bi1 In4 In3 56.16(9) . . ?
Bi7 In4 In3 56.38(9) . . ?
Bi8 In4 In3 99.00(11) . . ?
Bi1 In5 Bi9 102.06(10) . . ?
Bi1 In5 Bi8 99.62(10) . . ?
Bi9 In5 Bi8 58.52(9) . . ?
Bi1 In5 In2 57.08(9) . . ?
Bi9 In5 In2 56.43(9) . . ?
Bi8 In5 In2 99.67(11) . . ?
Bi9 Bi6 Bi7 87.52(8) . . ?
Bi9 Bi6 In3 109.53(9) . . ?
Bi7 Bi6 In3 58.90(9) . . ?
Bi9 Bi6 In2 58.63(8) . . ?
Bi7 Bi6 In2 108.92(9) . . ?
In3 Bi6 In2 75.60(10) . . ?
Bi8 Bi7 In3 107.84(9) . . ?
Bi8 Bi7 In4 61.07(8) . . ?
In3 Bi7 In4 66.62(10) . . ?
Bi8 Bi7 Bi6 90.96(7) . . ?
In3 Bi7 Bi6 60.82(10) . . ?
In4 Bi7 Bi6 106.77(9) . . ?
Bi9 Bi8 Bi7 89.00(8) . . ?
Bi9 Bi8 In5 60.46(9) . . ?
Bi7 Bi8 In5 109.31(9) . . ?
Bi9 Bi8 In4 109.58(9) . . ?
Bi7 Bi8 In4 60.02(8) . . ?
In5 Bi8 In4 72.54(10) . . ?
In2 Bi9 Bi8 107.99(9) . . ?
In2 Bi9 Bi6 61.95(9) . . ?
Bi8 Bi9 Bi6 92.13(7) . . ?
In2 Bi9 In5 65.33(10) . . ?
Bi8 Bi9 In5 61.02(10) . . ?
Bi6 Bi9 In5 106.90(9) . . ?
O11 Na1 O14 160.3(13) . . ?
O11 Na1 O12 66.7(10) . . ?
O14 Na1 O12 97.7(12) . . ?
O11 Na1 O15 105.4(11) . . ?
O14 Na1 O15 92.2(12) . . ?
O12 Na1 O15 166.4(13) . . ?
O11 Na1 O16 81.7(11) . . ?
O14 Na1 O16 114.4(15) . . ?
O12 Na1 O16 101.7(13) . . ?
O15 Na1 O16 65.5(12) . . ?
O11 Na1 O13 100.3(11) . . ?
O14 Na1 O13 65.8(13) . . ?
O12 Na1 O13 87.4(11) . . ?
O15 Na1 O13 105.2(11) . . ?
O16 Na1 O13 170.6(12) . . ?
O11 Na1 N1 116.1(14) . . ?
O14 Na1 N1 65.3(16) . . ?
O12 Na1 N1 69.2(11) . . ?
O15 Na1 N1 107.1(13) . . ?
O16 Na1 N1 64.8(14) . . ?
O13 Na1 N1 121.3(15) . . ?
O11 Na1 N2 65.5(10) . . ?
O14 Na1 N2 116.3(13) . . ?
O12 Na1 N2 117.9(11) . . ?
O15 Na1 N2 64.8(11) . . ?
O16 Na1 N2 107.9(12) . . ?
O13 Na1 N2 65.2(11) . . ?
N1 Na1 N2 171.5(12) . . ?
O26 Na2 O21 160.9(19) . . ?
O26 Na2 O24 112.6(18) . . ?
O21 Na2 O24 84.6(14) . . ?
O26 Na2 O23 89.1(19) . . ?
O21 Na2 O23 107.1(13) . . ?
O24 Na2 O23 60.7(15) . . ?
O26 Na2 O25 61.1(15) . . ?
O21 Na2 O25 104.8(14) . . ?
O24 Na2 O25 161.7(18) . . ?
O23 Na2 O25 101.3(14) . . ?
O26 Na2 O22 100(2) . . ?
O21 Na2 O22 65.3(14) . . ?
O24 Na2 O22 110.7(17) . . ?
O23 Na2 O22 169.8(14) . . ?
O25 Na2 O22 87.5(15) . . ?
O26 Na2 N4 112.7(16) . . ?
O21 Na2 N4 69.1(15) . . ?
O24 Na2 N4 101.9(17) . . ?
O23 Na2 N4 60.3(17) . . ?
O25 Na2 N4 68.2(15) . . ?
O22 Na2 N4 120(2) . . ?
O26 Na2 N3 66.2(15) . . ?
O21 Na2 N3 113.8(14) . . ?
O24 Na2 N3 74.1(14) . . ?
O23 Na2 N3 114.1(13) . . ?
O25 Na2 N3 114.6(16) . . ?
O22 Na2 N3 65.7(14) . . ?
N4 Na2 N3 174.4(19) . . ?
O26 Na2 C26B 26.0(16) . . ?
O21 Na2 C26B 157(2) . . ?
O24 Na2 C26B 91(2) . . ?
O23 Na2 C26B 90.4(19) . . ?
O25 Na2 C26B 86(2) . . ?
O22 Na2 C26B 95(2) . . ?
N4 Na2 C26B 134(2) . . ?
N3 Na2 C26B 43.3(18) . . ?
O32 Na3 O33 151.8(14) . . ?
O32 Na3 O34 92.8(13) . . ?
O33 Na3 O34 61.6(12) . . ?
O32 Na3 O31 63.1(13) . . ?
O33 Na3 O31 101.0(13) . . ?
O34 Na3 O31 85.6(19) . . ?
O32 Na3 O35 97.4(12) . . ?
O33 Na3 O35 108.1(13) . . ?
O34 Na3 O35 169.7(13) . . ?
O31 Na3 O35 97.6(19) . . ?
O32 Na3 O36 102.5(16) . . ?
O33 Na3 O36 102.0(17) . . ?
O34 Na3 O36 125(2) . . ?
O31 Na3 O36 148(2) . . ?
O35 Na3 O36 54.2(17) . . ?
O32 Na3 N6 67.1(13) . . ?
O33 Na3 N6 113.4(13) . . ?
O34 Na3 N6 76.3(16) . . ?
O31 Na3 N6 125.7(18) . . ?
O35 Na3 N6 109.2(17) . . ?
O36 Na3 N6 62.7(16) . . ?
O32 Na3 N5 122.0(13) . . ?
O33 Na3 N5 63.3(12) . . ?
O34 Na3 N5 110.2(14) . . ?
O31 Na3 N5 66.5(16) . . ?
O35 Na3 N5 62.7(14) . . ?
O36 Na3 N5 105.3(14) . . ?
N6 Na3 N5 167.3(15) . . ?
C13B N1 C19B 118(7) . . ?
C13B N1 C16B 113(6) . . ?
C19B N1 C16B 121(5) . . ?
C13B N1 Na1 99(4) . . ?
C19B N1 Na1 105(5) . . ?
C16B N1 Na1 96(3) . . ?
C17A N2 C11A 114(4) . . ?
C17A N2 C14A 107(4) . . ?
C11A N2 C14A 115(4) . . ?
C17A N2 Na1 108(3) . . ?
C11A N2 Na1 106(3) . . ?
C14A N2 Na1 107(3) . . ?
C26A N3 C29B 118(5) . . ?
C26A N3 C23A 131(6) . . ?
C29B N3 C23A 105(6) . . ?
C26A N3 Na2 99(3) . . ?
C29B N3 Na2 95(4) . . ?
C23A N3 Na2 101(5) . . ?
C21A N4 C24A 111(7) . . ?
C21A N4 C27A 99(7) . . ?
C24A N4 C27A 133(9) . . ?
C21A N4 Na2 101(6) . . ?
C24A N4 Na2 98(4) . . ?
C27A N4 Na2 111(4) . . ?
C33B N5 C39B 115(5) . . ?
C33B N5 C36B 123(5) . . ?
C39B N5 C36B 99(4) . . ?
C33B N5 Na3 111(4) . . ?
C39B N5 Na3 104(4) . . ?
C36B N5 Na3 102(3) . . ?
C31B N6 C37A 148(6) . . ?
C31B N6 C34B 111(4) . . ?
C37A N6 C34B 100(5) . . ?
C31B N6 Na3 90(4) . . ?
C37A N6 Na3 96(5) . . ?
C34B N6 Na3 96(4) . . ?
C11B O11 C12A 119(3) . . ?
C11B O11 Na1 117(2) . . ?
C12A O11 Na1 107(2) . . ?
C13A O12 C12B 110(4) . . ?
C13A O12 Na1 112(3) . . ?
C12B O12 Na1 117(2) . . ?
C14B O13 C15A 113(4) . . ?
C14B O13 Na1 114(3) . . ?
C15A O13 Na1 107(3) . . ?
C16A O14 C15B 104(6) . . ?
C16A O14 Na1 131(5) . . ?
C15B O14 Na1 119(3) . . ?
C18A O15 C17B 115(4) . . ?
C18A O15 Na1 110(3) . . ?
C17B O15 Na1 117(3) . . ?
C19A O16 C18B 97(6) . . ?
C19A O16 Na1 112(5) . . ?
C18B O16 Na1 109(4) . . ?
C21B O21 C22A 112(4) . . ?
C21B O21 Na2 108(4) . . ?
C22A O21 Na2 111(4) . . ?
C23B O22 C22B 131(5) . . ?
C23B O22 Na2 105(3) . . ?
C22B O22 Na2 106(4) . . ?
C28A O23 C27B 112(5) . . ?
C28A O23 Na2 112(3) . . ?
C27B O23 Na2 108(3) . . ?
C28B O24 C29A 115(6) . . ?
C28B O24 Na2 110(4) . . ?
C29A O24 Na2 99(5) . . ?
C24B O25 C25A 123(7) . . ?
C24B O25 Na2 108(5) . . ?
C25A O25 Na2 106(5) . . ?
C26B O26 C25B 134(7) . . ?
C26B O26 Na2 99(5) . . ?
C25B O26 Na2 122(4) . . ?
C38B O31 C39A 127(6) . . ?
C38B O31 Na3 121(5) . . ?
C39A O31 Na3 112(3) . . ?
C38A O32 C37B 114(4) . . ?
C38A O32 Na3 115(4) . . ?
C37B O32 Na3 112(3) . . ?
C35B O33 C36A 125(4) . . ?
C35B O33 Na3 114(3) . . ?
C36A O33 Na3 112(3) . . ?
C35A O34 C34A 103(6) . . ?
C35A O34 Na3 108(4) . . ?
C34A O34 Na3 108(4) . . ?
C32A O35 C33A 119(5) . . ?
C32A O35 Na3 113(4) . . ?
C33A O35 Na3 111(3) . . ?
C31A O36 C32B 109(7) . . ?
C31A O36 Na3 109(4) . . ?
C32B O36 Na3 129(6) . . ?
C11B C11A N2 110(4) . . ?
O11 C11B C11A 114(4) . . ?
C12B C12A O11 117(4) . . ?
C12A C12B O12 103(4) . . ?
C13B C13A O12 119(6) . . ?
N1 C13B C13A 135(8) . . ?
C14B C14A N2 108(5) . . ?
O13 C14B C14A 114(5) . . ?
O13 C15A C15B 108(4) . . ?
O14 C15B C15A 109(5) . . ?
O14 C15B C16A 34(3) . . ?
C15A C15B C16A 143(5) . . ?
O14 C16A C16B 110(7) . . ?
O14 C16A C15B 42(4) . . ?
C16B C16A C15B 149(7) . . ?
C16A C16B N1 128(6) . . ?
N2 C17A C17B 117(4) . . ?
O15 C17B C17A 106(4) . . ?
C18B C18A O15 109(5) . . ?
O16 C18B C18A 114(6) . . ?
C19B C19A O16 130(10) . . ?
C19A C19B N1 126(10) . . ?
N4 C21A C21B 123(7) . . ?
O21 C21B C21A 125(7) . . ?
C22B C22A O21 107(7) . . ?
C22A C22B O22 110(6) . . ?
C23B C23A N3 113(6) . . ?
C23A C23B O22 115(8) . . ?
N4 C24A C24B 129(7) . . ?
O25 C24B C24A 116(7) . . ?
C25B C25A O25 115(7) . . ?
C25A C25B O26 107(8) . . ?
C26B C26A N3 115(7) . . ?
C26A C26B O26 127(8) . . ?
C26A C26B Na2 96(5) . . ?
O26 C26B Na2 55(4) . . ?
C27B C27A N4 95(7) . . ?
C27A C27B O23 119(7) . . ?
O23 C28A C28B 110(6) . . ?
O24 C28B C28A 97(6) . . ?
C29B C29A O24 122(7) . . ?
N3 C29B C29A 124(7) . . ?
O36 C31A C31B 118(7) . . ?
C31A C31B N6 111(6) . . ?
O35 C32A C32B 108(7) . . ?
O36 C32B C32A 80(8) . . ?
O35 C33A C33B 107(5) . . ?
N5 C33B C33A 107(5) . . ?
O34 C34A C34B 122(6) . . ?
C34A C34B N6 132(7) . . ?
O34 C35A C35B 100(6) . . ?
O33 C35B C35A 99(5) . . ?
C36B C36A O33 105(5) . . ?
C36A C36B N5 106(5) . . ?
C37B C37A N6 135(8) . . ?
C37A C37B O32 99(6) . . ?
O32 C38A C38B 128(5) . . ?
O31 C38B C38A 111(6) . . ?
O31 C39A C39B 115(6) . . ?
N5 C39B C39A 119(6) . . ?

loop_
_geom_bond_atom_site_label_1
_geom_bond_atom_site_label_2
_geom_bond_distance
_geom_bond_site_symmetry_2
_geom_bond_publ_flag
Bi1 In5 3.008(4) . ?
Bi1 In4 3.014(4) . ?
Bi1 In3 3.016(4) . ?
Bi1 In2 3.022(4) . ?
In2 Bi9 3.020(4) . ?
In2 Bi6 3.121(4) . ?
In2 In5 3.294(5) . ?
In3 Bi7 3.048(4) . ?
In3 Bi6 3.108(4) . ?
In3 In4 3.360(5) . ?
In4 Bi7 3.070(4) . ?
In4 Bi8 3.102(4) . ?
In5 Bi9 3.082(4) . ?
In5 Bi8 3.099(4) . ?
Bi6 Bi9 3.045(3) . ?
Bi6 Bi7 3.092(3) . ?
Bi7 Bi8 3.035(3) . ?
Bi8 Bi9 3.021(3) . ?
Na1 O11 2.43(3) . ?
Na1 O14 2.46(4) . ?
Na1 O12 2.47(3) . ?
Na1 O15 2.58(3) . ?
Na1 O16 2.59(3) . ?
Na1 O13 2.61(3) . ?
Na1 N1 2.73(5) . ?
Na1 N2 2.85(4) . ?
Na2 O26 2.48(5) . ?
Na2 O21 2.53(4) . ?
Na2 O24 2.60(6) . ?
Na2 O23 2.59(3) . ?
Na2 O25 2.63(4) . ?
Na2 O22 2.70(4) . ?
Na2 N4 2.89(6) . ?
Na2 N3 2.87(4) . ?
Na2 C26B 2.99(9) . ?
Na3 O32 2.49(3) . ?
Na3 O33 2.52(3) . ?
Na3 O34 2.56(4) . ?
Na3 O31 2.57(5) . ?
Na3 O35 2.58(4) . ?
Na3 O36 2.71(6) . ?
Na3 N6 2.89(6) . ?
Na3 N5 2.93(4) . ?
N1 C13B 1.26(7) . ?
N1 C19B 1.43(8) . ?
N1 C16B 1.57(7) . ?
N2 C17A 1.38(5) . ?
N2 C11A 1.50(5) . ?
N2 C14A 1.50(6) . ?
N3 C26A 1.33(6) . ?
N3 C29B 1.41(7) . ?
N3 C23A 1.41(6) . ?
N4 C21A 1.27(7) . ?
N4 C24A 1.34(7) . ?
N4 C27A 1.36(9) . ?
N5 C33B 1.29(6) . ?
N5 C39B 1.43(6) . ?
N5 C36B 1.45(6) . ?
N6 C31B 1.45(8) . ?
N6 C37A 1.30(7) . ?
N6 C34B 1.52(8) . ?
O11 C11B 1.41(5) . ?
O11 C12A 1.44(4) . ?
O12 C13A 1.39(6) . ?
O12 C12B 1.48(5) . ?
O13 C14B 1.41(5) . ?
O13 C15A 1.42(5) . ?
O14 C16A 1.17(7) . ?
O14 C15B 1.40(6) . ?
O15 C18A 1.43(5) . ?
O15 C17B 1.43(5) . ?
O16 C19A 1.29(10) . ?
O16 C18B 1.35(6) . ?
O21 C21B 1.35(6) . ?
O21 C22A 1.40(6) . ?
O22 C23B 1.50(8) . ?
O22 C22B 1.58(7) . ?
O23 C28A 1.26(6) . ?
O23 C27B 1.49(7) . ?
O24 C28B 1.41(8) . ?
O24 C29A 1.44(8) . ?
O25 C24B 1.35(8) . ?
O25 C25A 1.38(9) . ?
O26 C26B 1.33(8) . ?
O26 C25B 1.32(8) . ?
O31 C38B 1.25(6) . ?
O31 C39A 1.45(6) . ?
O32 C38A 1.24(5) . ?
O32 C37B 1.78(7) . ?
O33 C35B 1.43(6) . ?
O33 C36A 1.46(6) . ?
O34 C35A 1.33(7) . ?
O34 C34A 1.51(8) . ?
O35 C32A 1.34(6) . ?
O35 C33A 1.51(6) . ?
O36 C31A 1.33(9) . ?
O36 C32B 1.45(13) . ?
C11A C11B 1.44(5) . ?
C12A C12B 1.34(5) . ?
C13A C13B 1.31(7) . ?
C14A C14B 1.49(6) . ?
C15A C15B 1.50(6) . ?
C15B C16A 2.03(9) . ?
C16A C16B 1.35(7) . ?
C17A C17B 1.58(6) . ?
C18A C18B 1.39(7) . ?
C19A C19B 1.15(11) . ?
C21A C21B 1.47(7) . ?
C22A C22B 1.38(8) . ?
C23A C23B 1.31(10) . ?
C24A C24B 1.45(8) . ?
C25A C25B 1.29(10) . ?
C26A C26B 1.24(8) . ?
C27A C27B 1.33(9) . ?
C28A C28B 1.45(8) . ?
C29A C29B 1.47(9) . ?
C31A C31B 1.31(8) . ?
C32A C32B 1.61(14) . ?
C33A C33B 1.60(7) . ?
C34A C34B 1.52(8) . ?
C35A C35B 1.48(7) . ?
C36A C36B 1.44(7) . ?
C37A C37B 1.21(8) . ?
C38A C38B 1.43(6) . ?
C39A C39B 1.47(7) . ?
